data_7717706
loop_
_publ_author_name
'Richter, Stefan'
'L\"onnecke, Peter'
'Bovan, Dijana'
'Andrian, Nicoleta'
'Stoean, Bianca'
'Lehene, Maria'
'Silaghi-Dumitrescu, Radu'
'Gaina, Luiza'
'Mijatovi\'c, Sanja'
'Maksimovic-Ivanic, Danijela'
'Kalu\/derovi\'c, Goran'
'Hey-Hawkins, Evamarie'

_publ_section_title
;
 Platinum(II/IV) complexes with N-substituted carboxylate
 ethylenediamine/propylenediamine ligands: preparation, characterization
 and in vitro activity
;
_journal_name_full 'Dalton Transactions'
_journal_paper_doi 10.1039/D4DT03041A
_journal_year 2025
_chemical_formula_moiety 'C4 H10 Cl2 N2 O2 Pt, H2 O'
_chemical_formula_sum 'C4 H12 Cl2 N2 O3 Pt'
_chemical_formula_weight 402.15
_space_group_crystal_system monoclinic
_space_group_IT_number 14
_space_group_name_Hall '-P 2ybc'
_space_group_name_H-M_alt 'P 1 21/c 1'
_atom_sites_solution_hydrogens mixed
_atom_sites_solution_primary direct
_atom_sites_solution_secondary difmap
_audit_creation_method SHELXL-2018/3
_audit_update_record
;
2024-10-11 deposited with the CCDC.	2024-12-26 downloaded from the CCDC.
;
_cell_angle_alpha 90
_cell_angle_beta 97.874(3)
_cell_angle_gamma 90
_cell_formula_units_Z 4
_cell_length_a 8.0288(2)
_cell_length_b 7.4126(2)
_cell_length_c 16.7813(4)
_cell_measurement_reflns_used 4082
_cell_measurement_temperature 130(2)
_cell_measurement_theta_max 27.9660
_cell_measurement_theta_min 2.4390
_cell_volume 989.31(4)
_computing_cell_refinement
;
CrysAlisPro, Agilent Technologies,
Version 1.171.37.35 (release 13-08-2014 CrysAlis171 .NET)
(compiled Aug 13 2014,18:06:01)
;
_computing_data_collection
;
CrysAlisPro, Agilent Technologies,
Version 1.171.37.35 (release 13-08-2014 CrysAlis171 .NET)
(compiled Aug 13 2014,18:06:01)
;
_computing_data_reduction
;
CrysAlisPro, Agilent Technologies,
Version 1.171.37.35 (release 13-08-2014 CrysAlis171 .NET)
(compiled Aug 13 2014,18:06:01)
;
_computing_molecular_graphics
;
 DIAMOND Version 4.6.8
 K. Brandenburg, Crystal Impact GbR, Bonn, Germany
;
_computing_publication_material
;
 WINGX
 L.J. Farrugia,
 J. Appl. Cryst., 2012, 45, 849-854.
;
_computing_structure_refinement 'SHELXL-2018/3 (Sheldrick, 2018)'
_computing_structure_solution SHELXS-2013-1
_diffrn_ambient_temperature 130(2)
_diffrn_detector_area_resol_mean 16.3560
_diffrn_measured_fraction_theta_full 1.000
_diffrn_measured_fraction_theta_max 0.936
_diffrn_measurement_device_type 'Xcalibur, Sapphire3, Gemini'
_diffrn_measurement_method '\w scans'
_diffrn_radiation_type MoK\a
_diffrn_radiation_wavelength 0.71073
_diffrn_reflns_av_R_equivalents 0.0278
_diffrn_reflns_av_unetI/netI 0.0231
_diffrn_reflns_Laue_measured_fraction_full 1.000
_diffrn_reflns_Laue_measured_fraction_max 0.936
_diffrn_reflns_limit_h_max 10
_diffrn_reflns_limit_h_min -10
_diffrn_reflns_limit_k_max 9
_diffrn_reflns_limit_k_min -9
_diffrn_reflns_limit_l_max 22
_diffrn_reflns_limit_l_min -21
_diffrn_reflns_number 10532
_diffrn_reflns_point_group_measured_fraction_full 1.000
_diffrn_reflns_point_group_measured_fraction_max 0.936
_diffrn_reflns_theta_full 26.375
_diffrn_reflns_theta_max 28.192
_diffrn_reflns_theta_min 2.450
_diffrn_source 'Enhance (Mo) X-ray Source'
_exptl_absorpt_coefficient_mu 14.696
_exptl_absorpt_correction_T_max 0.864
_exptl_absorpt_correction_T_min 0.112
_exptl_absorpt_correction_type analytical
_exptl_absorpt_process_details
;
CrysAlisPro, Agilent Technologies,
Version 1.171.37.35 (release 13-08-2014 CrysAlis171 .NET)
(compiled Aug 13 2014,18:06:01)
Analytical numeric absorption correction using a multifaceted crystal
			model based on expressions derived by R.C. Clark & J.S. Reid.
(Clark, R. C. & Reid, J. S. (1995). Acta Cryst. A51, 887-897)
Empirical absorption correction using spherical harmonics,
 implemented in SCALE3 ABSPACK scaling algorithm.
;
_exptl_crystal_colour 'clear pale yellow'
_exptl_crystal_density_diffrn 2.700
_exptl_crystal_description needle
_exptl_crystal_F_000 744
_exptl_crystal_size_max 0.29
_exptl_crystal_size_mid 0.15
_exptl_crystal_size_min 0.01
_refine_diff_density_max 1.197
_refine_diff_density_min -1.338
_refine_diff_density_rms 0.152
_refine_ls_extinction_method none
_refine_ls_goodness_of_fit_ref 1.068
_refine_ls_hydrogen_treatment constr
_refine_ls_matrix_type full
_refine_ls_number_parameters 110
_refine_ls_number_reflns 2296
_refine_ls_number_restraints 0
_refine_ls_restrained_S_all 1.068
_refine_ls_R_factor_all 0.0300
_refine_ls_R_factor_gt 0.0226
_refine_ls_shift/su_max 0.000
_refine_ls_shift/su_mean 0.000
_refine_ls_structure_factor_coef Fsqd
_refine_ls_weighting_details 'w=1/[\s^2^(Fo^2^)+(0.0177P)^2^+2.9840P] where P=(Fo^2^+2Fc^2^)/3'
_refine_ls_weighting_scheme calc
_refine_ls_wR_factor_gt 0.0474
_refine_ls_wR_factor_ref 0.0504
_reflns_Friedel_coverage 0.000
_reflns_number_gt 1972
_reflns_number_total 2296
_reflns_threshold_expression 'I > 2\s(I)'
_cod_data_source_file d4dt03041a2.cif
_cod_data_source_block cmp_4_x2229fin
_cod_original_sg_symbol_H-M 'P 21/c'
_cod_database_code 7717706
_shelx_shelxl_version_number 2018/3
_shelx_space_group_comment
;
The symmetry employed for this shelxl refinement is uniquely defined
by the following loop, which should always be used as a source of
symmetry information in preference to the above space-group names.
They are only intended as comments.
;

loop_
_space_group_symop_operation_xyz
'x, y, z'
'-x, y+1/2, -z+1/2'
'-x, -y, -z'
'x, -y-1/2, z-1/2'

loop_
_atom_site_label
_atom_site_type_symbol
_atom_site_fract_x
_atom_site_fract_y
_atom_site_fract_z
_atom_site_U_iso_or_equiv
_atom_site_adp_type
_atom_site_occupancy
_atom_site_site_symmetry_order
_atom_site_calc_flag
_atom_site_refinement_flags_posn
_atom_site_refinement_flags_adp
_atom_site_refinement_flags_occupancy
_atom_site_disorder_assembly
_atom_site_disorder_group
Pt1 Pt 1.00340(2) 0.06726(2) 0.25372(2) 0.01953(7) Uani 1 1 d . . . . .
Cl1 Cl 1.21791(14) 0.09869(16) 0.17687(7) 0.0262(2) Uani 1 1 d . . . . .
Cl2 Cl 1.19881(15) 0.03408(17) 0.36811(7) 0.0299(3) Uani 1 1 d . . . . .
O1 O 0.6093(5) 0.2068(4) 0.4790(2) 0.0320(8) Uani 1 1 d . . . . .
H1O1 H 0.535011 0.165917 0.504791 0.048 Uiso 1 1 calc R U . . .
O2 O 0.6147(4) -0.0775(4) 0.4347(2) 0.0283(8) Uani 1 1 d . . . . .
O3 O 0.8735(6) -0.1305(6) 0.0193(3) 0.0495(11) Uani 1 1 d . . . . .
H1O3 H 0.803055 -0.084514 -0.028693 0.074 Uiso 1 1 d R U . . .
H2O3 H 0.991866 -0.126903 0.010823 0.074 Uiso 0.5 1 d R U P . .
H2OF H 0.841489 -0.255228 0.029291 0.074 Uiso 0.5 1 d R U P . .
N1 N 0.8269(5) 0.0897(6) 0.1552(2) 0.0268(9) Uani 1 1 d . . . . .
H1N1 H 0.817543 0.206801 0.138941 0.032 Uiso 1 1 calc R U . . .
H2N1 H 0.857278 0.022488 0.114155 0.032 Uiso 1 1 calc R U . . .
N2 N 0.7988(5) 0.0402(5) 0.3144(2) 0.0243(9) Uani 1 1 d . . . . .
H1N2 H 0.787246 -0.091097 0.326076 0.029 Uiso 1 1 calc R U . . .
C1 C 0.6632(6) 0.0247(8) 0.1765(3) 0.0339(12) Uani 1 1 d . . . . .
H1A H 0.660310 -0.108850 0.176297 0.041 Uiso 1 1 calc R U . . .
H1B H 0.569628 0.069297 0.136838 0.041 Uiso 1 1 calc R U . . .
C2 C 0.6455(6) 0.0942(7) 0.2582(3) 0.0296(11) Uani 1 1 d . . . . .
H2A H 0.543634 0.042891 0.276712 0.035 Uiso 1 1 calc R U . . .
H2B H 0.634632 0.227239 0.256854 0.035 Uiso 1 1 calc R U . . .
C3 C 0.8041(7) 0.1363(7) 0.3909(3) 0.0307(11) Uani 1 1 d . . . . .
H3A H 0.794694 0.267546 0.380315 0.037 Uiso 1 1 calc R U . . .
H3B H 0.913770 0.113684 0.424108 0.037 Uiso 1 1 calc R U . . .
C4 C 0.6645(6) 0.0782(6) 0.4370(3) 0.0256(10) Uani 1 1 d . . . . .

loop_
_atom_site_aniso_label
_atom_site_aniso_U_11
_atom_site_aniso_U_22
_atom_site_aniso_U_33
_atom_site_aniso_U_23
_atom_site_aniso_U_13
_atom_site_aniso_U_12
Pt1 0.01330(9) 0.02163(10) 0.02396(10) 0.00164(7) 0.00360(7) -0.00075(7)
Cl1 0.0169(5) 0.0314(6) 0.0318(6) 0.0011(5) 0.0091(5) -0.0002(5)
Cl2 0.0209(6) 0.0395(7) 0.0276(6) 0.0012(5) -0.0033(5) -0.0002(5)
O1 0.035(2) 0.0291(18) 0.036(2) -0.0017(15) 0.0183(17) -0.0030(15)
O2 0.0272(18) 0.0286(19) 0.0313(19) -0.0032(14) 0.0118(15) -0.0032(14)
O3 0.055(3) 0.048(2) 0.044(3) 0.002(2) 0.002(2) -0.005(2)
N1 0.021(2) 0.035(2) 0.025(2) 0.0067(17) 0.0052(17) 0.0048(17)
N2 0.019(2) 0.029(2) 0.026(2) 0.0047(17) 0.0061(16) -0.0032(16)
C1 0.016(2) 0.050(3) 0.035(3) 0.002(2) 0.002(2) 0.000(2)
C2 0.017(2) 0.040(3) 0.031(3) 0.003(2) 0.002(2) 0.001(2)
C3 0.034(3) 0.028(2) 0.032(3) -0.006(2) 0.011(2) -0.006(2)
C4 0.022(2) 0.029(3) 0.026(2) 0.002(2) 0.004(2) 0.000(2)

loop_
_atom_type_symbol
_atom_type_description
_atom_type_scat_dispersion_real
_atom_type_scat_dispersion_imag
_atom_type_scat_source
Pt Pt -1.7033 8.3905 'International Tables Vol C Tables 4.2.6.8 and 6.1.1.4'
Cl Cl 0.1484 0.1585 'International Tables Vol C Tables 4.2.6.8 and 6.1.1.4'
O O 0.0106 0.0060 'International Tables Vol C Tables 4.2.6.8 and 6.1.1.4'
N N 0.0061 0.0033 'International Tables Vol C Tables 4.2.6.8 and 6.1.1.4'
C C 0.0033 0.0016 'International Tables Vol C Tables 4.2.6.8 and 6.1.1.4'
H H 0.0000 0.0000 'International Tables Vol C Tables 4.2.6.8 and 6.1.1.4'

loop_
_geom_angle_atom_site_label_1
_geom_angle_atom_site_label_2
_geom_angle_atom_site_label_3
_geom_angle
_geom_angle_site_symmetry_1
_geom_angle_site_symmetry_3
_geom_angle_publ_flag
N1 Pt1 N2 83.99(16) . . ?
N1 Pt1 Cl1 91.59(12) . . ?
N2 Pt1 Cl1 175.58(11) . . ?
N1 Pt1 Cl2 177.93(12) . . ?
N2 Pt1 Cl2 94.35(11) . . ?
Cl1 Pt1 Cl2 90.07(4) . . ?
C4 O1 H1O1 109.5 . . ?
N1 O3 H1O3 109.3 . . ?
N1 O3 H2O3 109.5 . . ?
H1O3 O3 H2O3 109.5 . . ?
N1 O3 H2OF 109.5 . . ?
H1O3 O3 H2OF 109.5 . . ?
H2O3 O3 H2OF 109.5 . . ?
C1 N1 Pt1 108.6(3) . . ?
C1 N1 O3 102.8(3) . . ?
Pt1 N1 O3 116.59(19) . . ?
C1 N1 H1N1 110.0 . . ?
Pt1 N1 H1N1 110.0 . . ?
O3 N1 H1N1 108.6 . . ?
C1 N1 H2N1 110.0 . . ?
Pt1 N1 H2N1 110.0 . . ?
O3 N1 H2N1 8.0 . . ?
H1N1 N1 H2N1 108.4 . . ?
C3 N2 C2 110.2(4) . . ?
C3 N2 Pt1 117.2(3) . . ?
C2 N2 Pt1 107.8(3) . . ?
C3 N2 H1N2 107.1 . . ?
C2 N2 H1N2 107.1 . . ?
Pt1 N2 H1N2 107.1 . . ?
N1 C1 C2 107.9(4) . . ?
N1 C1 H1A 110.1 . . ?
C2 C1 H1A 110.1 . . ?
N1 C1 H1B 110.1 . . ?
C2 C1 H1B 110.1 . . ?
H1A C1 H1B 108.4 . . ?
C1 C2 N2 108.2(4) . . ?
C1 C2 H2A 110.0 . . ?
N2 C2 H2A 110.0 . . ?
C1 C2 H2B 110.0 . . ?
N2 C2 H2B 110.0 . . ?
H2A C2 H2B 108.4 . . ?
N2 C3 C4 112.1(4) . . ?
N2 C3 H3A 109.2 . . ?
C4 C3 H3A 109.2 . . ?
N2 C3 H3B 109.2 . . ?
C4 C3 H3B 109.2 . . ?
H3A C3 H3B 107.9 . . ?
O2 C4 O1 125.2(5) . . ?
O2 C4 C3 121.2(4) . . ?
O1 C4 C3 113.7(4) . . ?

loop_
_geom_bond_atom_site_label_1
_geom_bond_atom_site_label_2
_geom_bond_distance
_geom_bond_site_symmetry_2
_geom_bond_publ_flag
Pt1 N1 2.032(4) . ?
Pt1 N2 2.058(4) . ?
Pt1 Cl1 2.3005(12) . ?
Pt1 Cl2 2.3198(11) . ?
O1 C4 1.300(6) . ?
O1 H1O1 0.8400 . ?
O2 C4 1.220(5) . ?
O3 N1 2.871(6) . ?
O3 H1O3 0.9800 . ?
O3 H2O3 0.9800 . ?
O3 H2OF 0.9800 . ?
N1 C1 1.488(6) . ?
N1 H1N1 0.9100 . ?
N1 H2N1 0.9100 . ?
N2 C3 1.464(6) . ?
N2 C2 1.498(6) . ?
N2 H1N2 1.0000 . ?
C1 C2 1.490(7) . ?
C1 H1A 0.9900 . ?
C1 H1B 0.9900 . ?
C2 H2A 0.9900 . ?
C2 H2B 0.9900 . ?
C3 C4 1.509(7) . ?
C3 H3A 0.9900 . ?
C3 H3B 0.9900 . ?

loop_
_geom_hbond_atom_site_label_D
_geom_hbond_atom_site_label_H
_geom_hbond_atom_site_label_A
_geom_hbond_distance_DH
_geom_hbond_distance_HA
_geom_hbond_distance_DA
_geom_hbond_angle_DHA
_geom_hbond_site_symmetry_A
_geom_hbond_publ_flag
O1 H1O1 O2 0.84 1.80 2.639(5) 176.5 3_656 yes
N1 H2N1 O3 0.91 1.97 2.871(6) 168.3 . yes
